data_4337453
loop_
_publ_author_name
'Iyer, Abishek K.'
'Peter, Sebastian C.'

_publ_section_title
;
 Two-dimensional bicapped supramolecular hybrid semiconductor material
 constructed from the insulators \a-Keggin polyoxomolybdate and
 4,4'-bipyridine.
;
_journal_issue 1
_journal_name_full 'Inorganic chemistry'
_journal_page_first 653
_journal_page_last 660
_journal_paper_doi 10.1021/ic402858u
_journal_volume 53
_journal_year 2014
_chemical_formula_sum 'C20 H16 Mo14 N4 O44 Si'
_chemical_formula_weight 2387.62
_chemical_name_systematic
;
 ?
;
_space_group_IT_number 14
_symmetry_cell_setting monoclinic
_symmetry_space_group_name_Hall '-P 2yn'
_symmetry_space_group_name_H-M 'P 1 21/n 1'
_atom_sites_solution_hydrogens geom
_atom_sites_solution_primary direct
_atom_sites_solution_secondary difmap
_audit_creation_method SHELXL-97
_cell_angle_alpha 90.00
_cell_angle_beta 105.2710(10)
_cell_angle_gamma 90.00
_cell_formula_units_Z 4
_cell_length_a 13.7874(3)
_cell_length_b 18.6536(4)
_cell_length_c 19.5220(4)
_cell_measurement_reflns_used 12880
_cell_measurement_temperature 293(2)
_cell_measurement_theta_max 29
_cell_measurement_theta_min 1.5
_cell_volume 4843.48(18)
_computing_cell_refinement 'SMART APEX II'
_computing_data_collection 'SMART APEX II, (Bruker, 2010)'
_computing_data_reduction 'SAINT (Bruker, 2000)'
_computing_molecular_graphics 'Ortep-3v2 for windows (Farrugia, 1997)'
_computing_publication_material 'PLATON (Spek, 2008)'
_computing_structure_refinement 'SHELXL-97 (Sheldrick, 2008)'
_computing_structure_solution 'SHELXS-97 (Sheldrick, 1990)'
_diffrn_ambient_temperature 293(2)
_diffrn_measured_fraction_theta_full 0.997
_diffrn_measured_fraction_theta_max 0.997
_diffrn_measurement_device_type 'CCD area detector'
_diffrn_measurement_method 'phi and omega scans'
_diffrn_radiation_monochromator graphite
_diffrn_radiation_source 'fine-focus sealed tube'
_diffrn_radiation_type MoK\a
_diffrn_radiation_wavelength 0.71073
_diffrn_reflns_av_R_equivalents 0.0505
_diffrn_reflns_av_sigmaI/netI 0.0295
_diffrn_reflns_limit_h_max 18
_diffrn_reflns_limit_h_min -18
_diffrn_reflns_limit_k_max 25
_diffrn_reflns_limit_k_min -23
_diffrn_reflns_limit_l_max 24
_diffrn_reflns_limit_l_min -26
_diffrn_reflns_number 107666
_diffrn_reflns_theta_full 29.02
_diffrn_reflns_theta_max 29.02
_diffrn_reflns_theta_min 1.54
_exptl_absorpt_coefficient_mu 3.639
_exptl_absorpt_correction_T_max 0.233
_exptl_absorpt_correction_T_min 0.084
_exptl_absorpt_correction_type empirical
_exptl_crystal_colour blue
_exptl_crystal_density_diffrn 3.274
_exptl_crystal_density_method 'not measured'
_exptl_crystal_description prismatic
_exptl_crystal_F_000 4472
_exptl_crystal_size_max 1
_exptl_crystal_size_mid 0.6
_exptl_crystal_size_min 0.4
_refine_diff_density_max 2.231
_refine_diff_density_min -2.822
_refine_diff_density_rms 0.771
_refine_ls_extinction_coef 0.00169(8)
_refine_ls_extinction_expression Fc^*^=kFc[1+0.001xFc^2^\l^3^/sin(2\q)]^-1/4^
_refine_ls_extinction_method SHELXL
_refine_ls_goodness_of_fit_ref 1.240
_refine_ls_hydrogen_treatment mixed
_refine_ls_matrix_type full
_refine_ls_number_parameters 749
_refine_ls_number_reflns 12880
_refine_ls_number_restraints 0
_refine_ls_restrained_S_all 1.240
_refine_ls_R_factor_all 0.0703
_refine_ls_R_factor_gt 0.0472
_refine_ls_shift/su_max 0.001
_refine_ls_shift/su_mean 0.000
_refine_ls_structure_factor_coef Fsqd
_refine_ls_weighting_details 'calc w=1/[\s^2^(Fo^2^)+(0.0724P)^2^+24.9495P] where P=(Fo^2^+2Fc^2^)/3'
_refine_ls_weighting_scheme calc
_refine_ls_wR_factor_gt 0.1327
_refine_ls_wR_factor_ref 0.1599
_reflns_number_gt 10034
_reflns_number_total 12880
_reflns_threshold_expression >2\s(I)
_cod_data_source_file ic402858u_si_002.cif
_cod_data_source_block aki_119
_cod_depositor_comments
;
The following automatic conversions were performed:

'_symmetry_cell_setting' value 'Monoclinic' changed to 'monoclinic'
according to
/usr/data/users/saulius/automatic-downloads/current/ACS/lib/dictionaries/cif_core.dic
dictionary named 'cif_core.dic' version 2.4.2 from 2011-04-26.

Automatic conversion script
Id: cif_fix_values 2281 2013-09-26 08:29:07Z andrius 
;
_cod_original_sg_symbol_H-M P21/n
_cod_database_code 4337453

loop_
_symmetry_equiv_pos_as_xyz
'x, y, z'
'-x+1/2, y+1/2, -z+1/2'
'-x, -y, -z'
'x-1/2, -y-1/2, z-1/2'

loop_
_atom_site_label
_atom_site_type_symbol
_atom_site_fract_x
_atom_site_fract_y
_atom_site_fract_z
_atom_site_U_iso_or_equiv
_atom_site_adp_type
_atom_site_occupancy
_atom_site_symmetry_multiplicity
_atom_site_calc_flag
_atom_site_refinement_flags
O1 O 0.9539(4) 0.7394(3) 0.0873(3) 0.0343(11) Uani 1 1 d .
O2 O 1.2935(4) 0.6790(3) 0.2310(3) 0.0327(11) Uani 1 1 d .
O3 O 1.2267(4) 0.8823(3) 0.3778(3) 0.0355(11) Uani 1 1 d .
O4 O 1.3008(4) 0.6619(3) 0.0868(3) 0.0402(13) Uani 1 1 d .
O5 O 1.1870(4) 0.5808(3) 0.2715(3) 0.0344(11) Uani 1 1 d .
O6 O 1.1347(4) 0.6276(3) 0.1376(3) 0.0320(11) Uani 1 1 d .
O7 O 1.0444(4) 0.8233(3) 0.2837(3) 0.0277(10) Uani 1 1 d .
O8 O 0.9704(4) 0.8755(3) 0.1332(3) 0.0343(11) Uani 1 1 d .
O9 O 1.3341(4) 0.9375(3) 0.1815(3) 0.0419(13) Uani 1 1 d .
O10 O 0.9886(4) 0.5531(3) 0.2641(3) 0.0334(11) Uani 1 1 d .
O11 O 1.1929(3) 0.7297(3) 0.3263(3) 0.0278(10) Uani 1 1 d .
O12 O 1.1539(4) 0.8829(3) 0.1059(3) 0.0334(11) Uani 1 1 d .
O13 O 1.1393(4) 0.7782(3) 0.1892(3) 0.0283(10) Uani 1 1 d .
O14 O 1.2736(4) 0.6251(3) 0.4089(3) 0.0342(11) Uani 1 1 d .
O15 O 0.8697(4) 0.7809(3) 0.1863(3) 0.0346(11) Uani 1 1 d .
O16 O 0.9365(4) 0.6007(3) 0.1324(3) 0.0361(12) Uani 1 1 d .
O17 O 0.9836(4) 0.9543(3) 0.2550(3) 0.0357(12) Uani 1 1 d .
O18 O 1.0258(3) 0.6847(3) 0.2361(3) 0.0270(10) Uani 1 1 d .
O19 O 1.3150(4) 0.8308(3) 0.2842(3) 0.0337(11) Uani 1 1 d .
O20 O 1.1388(4) 0.7491(3) 0.0592(3) 0.0351(11) Uani 1 1 d .
O21 O 1.2917(4) 0.7586(3) 0.4552(3) 0.0344(11) Uani 1 1 d .
O22 O 0.8316(4) 0.6610(3) 0.2312(3) 0.0354(12) Uani 1 1 d .
O23 O 1.3944(4) 0.7228(3) 0.3498(3) 0.0346(11) Uani 1 1 d .
O24 O 0.8560(4) 0.8468(3) 0.2945(3) 0.0366(12) Uani 1 1 d .
O25 O 1.0889(4) 0.7689(3) 0.4340(3) 0.0360(12) Uani 1 1 d .
O26 O 0.7988(4) 0.9253(3) 0.1672(3) 0.0447(14) Uani 1 1 d .
O27 O 1.0703(4) 0.6319(3) 0.3865(3) 0.0348(11) Uani 1 1 d .
O28 O 0.7659(4) 0.6798(3) 0.0837(3) 0.0454(14) Uani 1 1 d .
O29 O 1.3232(4) 0.7882(3) 0.1658(3) 0.0374(12) Uani 1 1 d .
O30 O 0.9284(4) 0.7262(3) 0.3380(3) 0.0346(11) Uani 1 1 d .
O31 O 1.0366(4) 0.9083(3) 0.3877(3) 0.0366(12) Uani 1 1 d .
O32 O 0.9877(4) 0.8488(3) -0.0041(3) 0.0414(13) Uani 1 1 d .
O33 O 1.3917(4) 0.5716(3) 0.3288(3) 0.0429(13) Uani 1 1 d .
O34 O 0.8768(4) 0.5817(3) 0.3577(3) 0.0419(13) Uani 1 1 d .
O35 O 1.1977(5) 0.6584(4) 0.5236(3) 0.0449(14) Uani 1 1 d .
O36 O 0.6829(5) 0.7743(4) 0.1954(4) 0.0576(18) Uani 1 1 d .
O37 O 0.9113(4) 0.8279(3) 0.4448(3) 0.0422(13) Uani 1 1 d .
O38 O 1.1740(4) 0.9292(3) 0.2431(3) 0.0362(12) Uani 1 1 d .
O39 O 1.1464(5) 1.0205(3) 0.3514(3) 0.0449(14) Uani 1 1 d .
O40 O 1.4879(5) 0.6889(4) 0.2367(4) 0.0547(17) Uani 1 1 d .
O41 O 1.4273(4) 0.8516(3) 0.4310(3) 0.0427(13) Uani 1 1 d .
O42 O 1.0746(5) 0.4883(3) 0.1627(3) 0.0439(14) Uani 1 1 d .
O43 O 1.5063(5) 0.8238(4) 0.2795(4) 0.0590(18) Uani 1 1 d .
O44 O 0.7313(5) 0.7334(4) 0.3306(4) 0.0586(19) Uani 1 1 d .
C1 C 0.7544(6) 0.4810(5) 0.0724(5) 0.0411(18) Uani 1 1 d .
C2 C 0.6834(7) 0.5186(5) 0.1038(5) 0.0438(19) Uani 1 1 d .
C3 C 0.7814(7) 0.5105(5) 0.0148(4) 0.0436(19) Uani 1 1 d .
H3 H 0.7535 0.5537 -0.0047 0.052 Uiso 1 1 calc R
C4 C 0.5983(7) 0.5517(5) 0.0638(6) 0.050(2) Uani 1 1 d .
H4 H 0.5815 0.5486 0.0146 0.060 Uiso 1 1 calc R
N1 N 0.8883(6) 0.4149(5) 0.0154(4) 0.0509(19) Uani 1 1 d .
C5 C 0.7970(7) 0.4164(5) 0.1003(6) 0.052(2) Uani 1 1 d .
H5 H 0.7802 0.3955 0.1389 0.062 Uiso 1 1 calc R
C6 C 0.8486(7) 0.4758(6) -0.0126(5) 0.051(2) Uani 1 1 d .
H6 H 0.8669 0.4950 -0.0514 0.061 Uiso 1 1 calc R
C7 C 0.7053(8) 0.5254(6) 0.1794(5) 0.055(2) Uani 1 1 d .
H7 H 0.7618 0.5034 0.2084 0.065 Uiso 1 1 calc R
C8 C 0.8654(7) 0.3837(6) 0.0692(6) 0.059(3) Uani 1 1 d .
H8 H 0.8946 0.3401 0.0864 0.071 Uiso 1 1 calc R
N2 N 0.5616(8) 0.5951(5) 0.1672(6) 0.066(3) Uani 1 1 d .
C9 C 1.3690(7) 0.8973(5) 0.0240(5) 0.0404(18) Uani 1 1 d .
C10 C 1.4424(8) 0.9448(6) 0.0604(6) 0.060(3) Uani 1 1 d .
H10 H 1.4295 0.9938 0.0576 0.073 Uiso 1 1 calc R
C11 C 1.3949(9) 0.8251(6) 0.0275(6) 0.061(3) Uani 1 1 d .
H11 H 1.3497 0.7912 0.0027 0.074 Uiso 1 1 calc R
C12 C 0.5374(9) 0.5897(6) 0.0972(7) 0.063(3) Uani 1 1 d .
H12 H 0.4792 0.6116 0.0702 0.076 Uiso 1 1 calc R
C13 C 0.6440(10) 0.5638(6) 0.2084(7) 0.069(3) Uani 1 1 d .
H13 H 0.6587 0.5688 0.2575 0.083 Uiso 1 1 calc R
C14 C 1.2684(6) 0.9224(5) -0.0130(4) 0.0398(18) Uani 1 1 d .
C15 C 1.2305(7) 0.9858(5) 0.0053(5) 0.047(2) Uani 1 1 d .
H15 H 1.2698 1.0140 0.0414 0.056 Uiso 1 1 calc R
C16 C 1.2070(8) 0.8828(6) -0.0675(6) 0.059(3) Uani 1 1 d .
H16 H 1.2307 0.8401 -0.0816 0.071 Uiso 1 1 calc R
N4 N 1.5538(8) 0.8506(6) 0.1038(5) 0.070(3) Uani 1 1 d .
C17 C 1.1118(7) 0.9058(7) -0.1009(6) 0.058(3) Uani 1 1 d .
H17 H 1.0706 0.8788 -0.1371 0.070 Uiso 1 1 calc R
C18 C 1.4877(10) 0.8045(6) 0.0679(7) 0.067(3) Uani 1 1 d .
H18 H 1.5045 0.7561 0.0701 0.080 Uiso 1 1 calc R
C19 C 1.5335(10) 0.9205(7) 0.1002(7) 0.076(4) Uani 1 1 d .
H19 H 1.5813 0.9528 0.1249 0.092 Uiso 1 1 calc R
N3 N 1.0793(6) 0.9673(5) -0.0807(4) 0.054(2) Uani 1 1 d .
C20 C 1.1343(7) 1.0076(5) -0.0296(6) 0.053(2) Uani 1 1 d .
H20 H 1.1086 1.0504 -0.0171 0.064 Uiso 1 1 calc R
Mo1 Mo 0.90618(5) 0.88050(3) 0.20500(3) 0.02954(15) Uani 1 1 d .
Mo2 Mo 1.24792(5) 0.87824(3) 0.19374(3) 0.03064(15) Uani 1 1 d .
Mo3 Mo 1.04073(5) 0.81701(4) 0.07790(3) 0.03123(15) Uani 1 1 d .
Mo4 Mo 0.97751(5) 0.81816(4) 0.38396(3) 0.03219(15) Uani 1 1 d .
Mo5 Mo 1.22581(5) 0.69912(3) 0.13248(3) 0.02839(14) Uani 1 1 d .
Mo6 Mo 1.41789(5) 0.75727(4) 0.25818(4) 0.03725(17) Uani 1 1 d .
Mo7 Mo 0.95186(5) 0.62642(3) 0.31708(3) 0.03013(15) Uani 1 1 d .
Mo8 Mo 1.29702(5) 0.63112(3) 0.31977(3) 0.02935(14) Uani 1 1 d .
Mo9 Mo 1.32172(5) 0.81074(3) 0.38368(3) 0.02983(15) Uani 1 1 d .
Mo10 Mo 0.88108(5) 0.68981(3) 0.13921(3) 0.03187(15) Uani 1 1 d .
Mo11 Mo 1.11500(5) 0.93726(3) 0.32193(4) 0.03323(16) Uani 1 1 d .
Mo12 Mo 0.78600(5) 0.75341(4) 0.26392(4) 0.03721(17) Uani 1 1 d .
Mo13 Mo 1.18324(5) 0.68976(4) 0.44067(3) 0.03226(15) Uani 1 1 d .
Mo14 Mo 1.06555(5) 0.57140(3) 0.19450(4) 0.03188(15) Uani 1 1 d .
Si1 Si 1.10051(13) 0.75412(9) 0.25915(9) 0.0207(3) Uani 1 1 d .

loop_
_atom_site_aniso_label
_atom_site_aniso_U_11
_atom_site_aniso_U_22
_atom_site_aniso_U_33
_atom_site_aniso_U_23
_atom_site_aniso_U_13
_atom_site_aniso_U_12
O1 0.037(3) 0.035(3) 0.030(3) 0.002(2) 0.009(2) -0.005(2)
O2 0.031(3) 0.036(3) 0.031(3) 0.000(2) 0.008(2) -0.001(2)
O3 0.036(3) 0.037(3) 0.034(3) -0.001(2) 0.009(2) 0.003(2)
O4 0.041(3) 0.037(3) 0.049(3) -0.001(2) 0.023(3) 0.002(2)
O5 0.036(3) 0.028(3) 0.039(3) 0.001(2) 0.008(2) -0.001(2)
O6 0.034(3) 0.030(3) 0.034(3) -0.001(2) 0.011(2) -0.003(2)
O7 0.026(2) 0.029(2) 0.031(3) 0.0005(19) 0.0128(19) 0.0009(19)
O8 0.037(3) 0.034(3) 0.034(3) 0.003(2) 0.012(2) 0.005(2)
O9 0.046(3) 0.035(3) 0.050(3) -0.006(3) 0.021(3) -0.010(2)
O10 0.034(3) 0.027(2) 0.040(3) 0.004(2) 0.011(2) 0.000(2)
O11 0.025(2) 0.029(2) 0.029(2) 0.0010(19) 0.0064(19) 0.0012(19)
O12 0.038(3) 0.029(3) 0.036(3) 0.003(2) 0.014(2) -0.002(2)
O13 0.029(2) 0.028(2) 0.030(2) 0.001(2) 0.0113(19) 0.000(2)
O14 0.034(3) 0.032(3) 0.036(3) 0.002(2) 0.008(2) 0.006(2)
O15 0.033(3) 0.036(3) 0.035(3) 0.004(2) 0.008(2) -0.002(2)
O16 0.038(3) 0.033(3) 0.033(3) 0.001(2) 0.004(2) -0.003(2)
O17 0.037(3) 0.034(3) 0.038(3) 0.003(2) 0.014(2) 0.008(2)
O18 0.022(2) 0.030(2) 0.029(2) -0.0004(19) 0.0072(18) -0.0019(18)
O19 0.034(3) 0.035(3) 0.033(3) -0.004(2) 0.010(2) -0.001(2)
O20 0.041(3) 0.035(3) 0.032(3) 0.000(2) 0.015(2) 0.003(2)
O21 0.033(3) 0.039(3) 0.031(3) 0.000(2) 0.009(2) -0.001(2)
O22 0.030(3) 0.039(3) 0.037(3) 0.007(2) 0.008(2) -0.002(2)
O23 0.031(3) 0.036(3) 0.036(3) -0.001(2) 0.007(2) 0.003(2)
O24 0.036(3) 0.038(3) 0.041(3) 0.006(2) 0.020(2) 0.009(2)
O25 0.035(3) 0.042(3) 0.030(3) -0.002(2) 0.007(2) 0.004(2)
O26 0.036(3) 0.049(4) 0.049(4) 0.009(3) 0.013(3) 0.011(3)
O27 0.030(3) 0.035(3) 0.039(3) 0.004(2) 0.009(2) 0.001(2)
O28 0.037(3) 0.050(4) 0.042(3) 0.006(3) 0.000(2) -0.010(3)
O29 0.038(3) 0.030(3) 0.047(3) -0.006(2) 0.017(2) -0.002(2)
O30 0.033(3) 0.032(3) 0.039(3) 0.007(2) 0.011(2) 0.002(2)
O31 0.041(3) 0.034(3) 0.039(3) -0.001(2) 0.018(2) 0.007(2)
O32 0.041(3) 0.048(3) 0.032(3) 0.011(2) 0.004(2) 0.003(3)
O33 0.037(3) 0.040(3) 0.050(3) -0.002(3) 0.007(3) 0.010(2)
O34 0.039(3) 0.044(3) 0.046(3) 0.006(3) 0.017(3) -0.003(3)
O35 0.045(3) 0.056(4) 0.034(3) 0.011(3) 0.011(2) 0.006(3)
O36 0.033(3) 0.079(5) 0.061(4) 0.020(4) 0.012(3) 0.010(3)
O37 0.044(3) 0.051(3) 0.037(3) 0.005(3) 0.021(3) 0.012(3)
O38 0.039(3) 0.033(3) 0.040(3) -0.001(2) 0.017(2) 0.000(2)
O39 0.051(3) 0.029(3) 0.055(4) -0.011(3) 0.015(3) 0.000(2)
O40 0.045(4) 0.065(4) 0.060(4) -0.005(3) 0.024(3) 0.011(3)
O41 0.032(3) 0.048(3) 0.045(3) -0.010(3) 0.005(2) -0.006(2)
O42 0.057(4) 0.032(3) 0.045(3) -0.007(2) 0.016(3) -0.007(3)
O43 0.042(4) 0.061(4) 0.077(5) -0.016(4) 0.021(3) -0.011(3)
O44 0.048(4) 0.071(5) 0.067(5) 0.024(4) 0.035(3) 0.014(3)
C1 0.040(4) 0.041(4) 0.042(4) -0.002(4) 0.010(3) -0.004(3)
C2 0.045(5) 0.041(4) 0.049(5) -0.004(4) 0.021(4) -0.008(4)
C3 0.055(5) 0.041(4) 0.037(4) 0.003(3) 0.016(4) -0.001(4)
C4 0.057(6) 0.042(5) 0.058(6) 0.004(4) 0.028(5) 0.006(4)
N1 0.040(4) 0.063(5) 0.052(5) 0.001(4) 0.015(3) 0.003(4)
C5 0.044(5) 0.055(6) 0.058(6) 0.012(5) 0.016(4) -0.002(4)
C6 0.050(5) 0.065(6) 0.040(5) -0.002(4) 0.018(4) -0.001(5)
C7 0.064(6) 0.064(6) 0.044(5) -0.002(4) 0.029(5) -0.016(5)
C8 0.045(5) 0.062(6) 0.067(7) 0.012(5) 0.013(5) 0.020(5)
N2 0.083(7) 0.044(5) 0.092(7) 0.000(5) 0.062(6) -0.001(5)
C9 0.049(5) 0.035(4) 0.043(4) -0.001(3) 0.021(4) 0.003(3)
C10 0.056(6) 0.045(5) 0.074(7) -0.013(5) 0.005(5) 0.002(4)
C11 0.067(7) 0.044(5) 0.076(7) -0.005(5) 0.025(6) 0.007(5)
C12 0.061(6) 0.045(5) 0.091(9) 0.011(5) 0.034(6) 0.004(5)
C13 0.095(9) 0.066(7) 0.065(7) -0.012(6) 0.054(7) -0.033(7)
C14 0.042(4) 0.044(4) 0.038(4) 0.000(3) 0.017(3) -0.004(4)
C15 0.056(5) 0.040(5) 0.040(5) 0.000(4) 0.006(4) 0.000(4)
C16 0.059(6) 0.056(6) 0.070(7) -0.024(5) 0.031(5) -0.010(5)
N4 0.066(6) 0.093(8) 0.057(6) 0.000(5) 0.023(5) 0.029(6)
C17 0.043(5) 0.078(7) 0.057(6) -0.007(5) 0.019(4) -0.017(5)
C18 0.086(9) 0.046(6) 0.079(8) 0.010(5) 0.040(7) 0.024(6)
C19 0.061(7) 0.071(8) 0.087(9) -0.015(7) 0.002(6) 0.010(6)
N3 0.046(4) 0.067(5) 0.053(5) 0.006(4) 0.020(4) -0.006(4)
C20 0.049(5) 0.047(5) 0.058(6) 0.006(4) 0.004(4) 0.011(4)
Mo1 0.0291(3) 0.0284(3) 0.0323(3) 0.0054(2) 0.0102(2) 0.0058(2)
Mo2 0.0338(3) 0.0268(3) 0.0339(3) 0.0006(2) 0.0134(3) -0.0037(2)
Mo3 0.0320(3) 0.0352(3) 0.0270(3) 0.0055(2) 0.0088(2) 0.0023(2)
Mo4 0.0339(3) 0.0347(3) 0.0311(3) 0.0005(3) 0.0142(3) 0.0057(3)
Mo5 0.0309(3) 0.0279(3) 0.0286(3) -0.0022(2) 0.0117(2) 0.0011(2)
Mo6 0.0301(3) 0.0413(4) 0.0434(4) -0.0046(3) 0.0149(3) 0.0002(3)
Mo7 0.0286(3) 0.0295(3) 0.0336(3) 0.0064(2) 0.0106(2) -0.0013(2)
Mo8 0.0292(3) 0.0272(3) 0.0314(3) 0.0019(2) 0.0076(2) 0.0051(2)
Mo9 0.0268(3) 0.0310(3) 0.0301(3) -0.0028(2) 0.0048(2) -0.0019(2)
Mo10 0.0312(3) 0.0314(3) 0.0296(3) 0.0039(2) 0.0020(2) -0.0037(2)
Mo11 0.0361(3) 0.0260(3) 0.0401(4) -0.0055(3) 0.0144(3) 0.0010(2)
Mo12 0.0278(3) 0.0427(4) 0.0435(4) 0.0107(3) 0.0136(3) 0.0040(3)
Mo13 0.0307(3) 0.0389(3) 0.0269(3) 0.0049(3) 0.0072(2) 0.0042(3)
Mo14 0.0341(3) 0.0256(3) 0.0374(3) -0.0030(2) 0.0121(3) -0.0027(2)
Si1 0.0229(8) 0.0186(8) 0.0211(8) 0.0013(6) 0.0066(6) 0.0004(6)

loop_
_atom_type_symbol
_atom_type_description
_atom_type_scat_dispersion_real
_atom_type_scat_dispersion_imag
_atom_type_scat_source
C C 0.0033 0.0016 'International Tables Vol C Tables 4.2.6.8 and 6.1.1.4'
H H 0.0000 0.0000 'International Tables Vol C Tables 4.2.6.8 and 6.1.1.4'
N N 0.0061 0.0033 'International Tables Vol C Tables 4.2.6.8 and 6.1.1.4'
Na Na 0.0362 0.0249 'International Tables Vol C Tables 4.2.6.8 and 6.1.1.4'
Si Si 0.0817 0.0704 'International Tables Vol C Tables 4.2.6.8 and 6.1.1.4'
Cu Cu 0.3201 1.2651 'International Tables Vol C Tables 4.2.6.8 and 6.1.1.4'
Mo Mo -1.6832 0.6857 'International Tables Vol C Tables 4.2.6.8 and 6.1.1.4'
O O 0.0106 0.0060 'International Tables Vol C Tables 4.2.6.8 and 6.1.1.4'

loop_
_geom_angle_atom_site_label_1
_geom_angle_atom_site_label_2
_geom_angle_atom_site_label_3
_geom_angle
Mo10 O1 Mo3 150.7(3)
Mo8 O2 Mo5 150.1(3)
Mo8 O2 Mo6 104.8(2)
Mo5 O2 Mo6 104.5(2)
Mo9 O3 Mo11 149.7(3)
Mo8 O5 Mo14 151.5(3)
Mo5 O6 Mo14 149.1(3)
Si1 O7 Mo1 121.8(3)
Si1 O7 Mo11 127.6(3)
Mo1 O7 Mo11 89.68(17)
Si1 O7 Mo4 121.6(3)
Mo1 O7 Mo4 97.61(17)
Mo11 O7 Mo4 89.60(17)
Mo1 O8 Mo3 148.3(3)
Mo7 O10 Mo14 122.2(3)
Si1 O11 Mo8 122.1(3)
Si1 O11 Mo9 121.9(3)
Mo8 O11 Mo9 97.57(17)
Si1 O11 Mo13 127.8(3)
Mo8 O11 Mo13 89.56(16)
Mo9 O11 Mo13 88.66(16)
Mo2 O12 Mo3 122.8(3)
Si1 O13 Mo5 122.3(3)
Si1 O13 Mo3 127.7(3)
Mo5 O13 Mo3 89.99(17)
Si1 O13 Mo2 121.2(3)
Mo5 O13 Mo2 96.75(17)
Mo3 O13 Mo2 89.87(17)
Mo8 O14 Mo13 123.0(3)
Mo1 O15 Mo10 150.9(3)
Mo1 O15 Mo12 104.6(2)
Mo10 O15 Mo12 104.0(2)
Mo10 O16 Mo14 122.3(3)
Mo1 O17 Mo11 122.2(3)
Si1 O18 Mo7 122.0(3)
Si1 O18 Mo10 121.6(3)
Mo7 O18 Mo10 97.59(17)
Si1 O18 Mo14 127.6(3)
Mo7 O18 Mo14 89.90(17)
Mo10 O18 Mo14 89.11(16)
Mo9 O19 Mo2 149.6(3)
Mo9 O19 Mo6 104.7(2)
Mo2 O19 Mo6 105.1(2)
Mo5 O20 Mo3 121.3(3)
Mo9 O21 Mo13 124.1(3)
Mo12 O22 Mo7 104.8(2)
Mo12 O22 Mo10 104.3(2)
Mo7 O22 Mo10 112.5(2)
Mo6 O23 Mo9 103.4(2)
Mo6 O23 Mo8 104.3(2)
Mo9 O23 Mo8 112.8(2)
Mo12 O24 Mo1 104.3(2)
Mo12 O24 Mo4 103.7(2)
Mo1 O24 Mo4 112.8(2)
Mo4 O25 Mo13 149.9(3)
Mo7 O27 Mo13 149.0(3)
Mo6 O29 Mo2 104.1(2)
Mo6 O29 Mo5 105.0(2)
Mo2 O29 Mo5 112.6(2)
Mo7 O30 Mo4 150.4(3)
Mo7 O30 Mo12 104.7(2)
Mo4 O30 Mo12 104.0(2)
Mo4 O31 Mo11 122.3(3)
Mo2 O38 Mo11 150.1(3)
C3 C1 C5 119.1(8)
C3 C1 C2 120.1(8)
C5 C1 C2 120.7(8)
C4 C2 C7 117.5(9)
C4 C2 C1 123.0(9)
C7 C2 C1 119.4(9)
C6 C3 C1 119.4(9)
C2 C4 C12 119.8(10)
C8 N1 C6 123.8(9)
C1 C5 C8 118.3(9)
N1 C6 C3 120.1(9)
C13 C7 C2 119.8(11)
N1 C8 C5 119.3(9)
C12 N2 C13 122.0(9)
C10 C9 C11 116.6(10)
C10 C9 C14 121.1(8)
C11 C9 C14 122.2(9)
C19 C10 C9 121.0(10)
C18 C11 C9 119.3(11)
N2 C12 C4 120.3(11)
N2 C13 C7 120.5(11)
C15 C14 C16 117.4(9)
C15 C14 C9 121.4(8)
C16 C14 C9 121.1(8)
C14 C15 C20 120.4(9)
C17 C16 C14 120.9(10)
C18 N4 C19 120.4(11)
N3 C17 C16 118.9(10)
N4 C18 C11 122.4(10)
N4 C19 C10 120.3(12)
C20 N3 C17 123.1(9)
N3 C20 C15 119.3(9)
O26 Mo1 O8 103.5(3)
O26 Mo1 O17 100.4(3)
O8 Mo1 O17 96.5(2)
O26 Mo1 O15 103.7(3)
O8 Mo1 O15 87.7(2)
O17 Mo1 O15 153.8(2)
O26 Mo1 O24 93.9(3)
O8 Mo1 O24 158.3(2)
O17 Mo1 O24 93.1(2)
O15 Mo1 O24 75.4(2)
O26 Mo1 O7 165.9(2)
O8 Mo1 O7 90.3(2)
O17 Mo1 O7 74.9(2)
O15 Mo1 O7 79.3(2)
O24 Mo1 O7 73.44(18)
O9 Mo2 O38 104.1(3)
O9 Mo2 O12 100.7(3)
O38 Mo2 O12 96.4(2)
O9 Mo2 O19 103.8(3)
O38 Mo2 O19 87.5(2)
O12 Mo2 O19 153.5(2)
O9 Mo2 O29 94.1(2)
O38 Mo2 O29 156.9(2)
O12 Mo2 O29 94.0(2)
O19 Mo2 O29 74.3(2)
O9 Mo2 O13 165.7(2)
O38 Mo2 O13 89.7(2)
O12 Mo2 O13 73.95(19)
O19 Mo2 O13 79.9(2)
O29 Mo2 O13 73.44(19)
O32 Mo3 O1 103.4(3)
O32 Mo3 O12 99.2(3)
O1 Mo3 O12 157.4(2)
O32 Mo3 O20 101.5(3)
O1 Mo3 O20 90.5(2)
O12 Mo3 O20 85.3(2)
O32 Mo3 O8 100.0(3)
O1 Mo3 O8 87.4(2)
O12 Mo3 O8 88.3(2)
O20 Mo3 O8 158.3(2)
O32 Mo3 O13 170.9(2)
O1 Mo3 O13 84.4(2)
O12 Mo3 O13 73.15(19)
O20 Mo3 O13 73.31(19)
O8 Mo3 O13 84.97(19)
O37 Mo4 O25 102.2(3)
O37 Mo4 O31 100.8(3)
O25 Mo4 O31 97.8(3)
O37 Mo4 O30 103.2(3)
O25 Mo4 O30 86.9(2)
O31 Mo4 O30 153.9(2)
O37 Mo4 O24 95.5(2)
O25 Mo4 O24 157.3(2)
O31 Mo4 O24 92.7(2)
O30 Mo4 O24 75.3(2)
O37 Mo4 O7 167.1(2)
O25 Mo4 O7 90.4(2)
O31 Mo4 O7 74.6(2)
O30 Mo4 O7 79.74(19)
O24 Mo4 O7 73.02(18)
O4 Mo5 O6 104.5(3)
O4 Mo5 O20 99.3(3)
O6 Mo5 O20 95.4(2)
O4 Mo5 O2 104.0(3)
O6 Mo5 O2 87.9(2)
O20 Mo5 O2 154.8(2)
O4 Mo5 O29 93.3(2)
O6 Mo5 O29 158.1(2)
O20 Mo5 O29 94.1(2)
O2 Mo5 O29 75.4(2)
O4 Mo5 O13 165.4(2)
O6 Mo5 O13 89.5(2)
O20 Mo5 O13 75.1(2)
O2 Mo5 O13 80.0(2)
O29 Mo5 O13 73.96(19)
O43 Mo6 O40 100.8(3)
O43 Mo6 O23 106.7(3)
O40 Mo6 O23 102.3(3)
O43 Mo6 O29 105.2(3)
O40 Mo6 O29 105.6(3)
O23 Mo6 O29 132.2(2)
O43 Mo6 O19 87.2(3)
O40 Mo6 O19 171.8(3)
O23 Mo6 O19 73.7(2)
O29 Mo6 O19 73.3(2)
O43 Mo6 O2 174.8(3)
O40 Mo6 O2 84.3(3)
O23 Mo6 O2 72.8(2)
O29 Mo6 O2 72.2(2)
O19 Mo6 O2 87.7(2)
O34 Mo7 O27 102.7(3)
O34 Mo7 O10 100.9(3)
O27 Mo7 O10 97.6(2)
O34 Mo7 O30 102.6(3)
O27 Mo7 O30 87.5(2)
O10 Mo7 O30 154.3(2)
O34 Mo7 O22 94.2(2)
O27 Mo7 O22 157.9(2)
O10 Mo7 O22 93.1(2)
O30 Mo7 O22 74.8(2)
O34 Mo7 O18 166.5(2)
O27 Mo7 O18 90.7(2)
O10 Mo7 O18 74.78(19)
O30 Mo7 O18 80.0(2)
O22 Mo7 O18 73.53(18)
O33 Mo8 O5 103.3(3)
O33 Mo8 O14 100.6(3)
O5 Mo8 O14 97.3(2)
O33 Mo8 O2 103.4(3)
O5 Mo8 O2 87.3(2)
O14 Mo8 O2 153.7(2)
O33 Mo8 O23 94.8(3)
O5 Mo8 O23 157.3(2)
O14 Mo8 O23 92.4(2)
O2 Mo8 O23 75.2(2)
O33 Mo8 O11 166.8(2)
O5 Mo8 O11 89.6(2)
O14 Mo8 O11 74.8(2)
O2 Mo8 O11 79.5(2)
O23 Mo8 O11 73.22(18)
O41 Mo9 O21 99.1(3)
O41 Mo9 O3 101.7(3)
O21 Mo9 O3 97.5(2)
O41 Mo9 O19 105.4(3)
O21 Mo9 O19 153.5(2)
O3 Mo9 O19 87.3(2)
O41 Mo9 O23 96.3(3)
O21 Mo9 O23 92.7(2)
O3 Mo9 O23 157.5(2)
O19 Mo9 O23 75.0(2)
O41 Mo9 O11 167.3(2)
O21 Mo9 O11 74.4(2)
O3 Mo9 O11 90.0(2)
O19 Mo9 O11 79.6(2)
O23 Mo9 O11 73.50(19)
O28 Mo10 O16 101.1(3)
O28 Mo10 O1 105.0(3)
O16 Mo10 O1 96.7(2)
O28 Mo10 O15 102.7(3)
O16 Mo10 O15 154.2(2)
O1 Mo10 O15 86.8(2)
O28 Mo10 O22 93.3(3)
O16 Mo10 O22 93.6(2)
O1 Mo10 O22 156.8(2)
O15 Mo10 O22 75.1(2)
O28 Mo10 O18 165.3(2)
O16 Mo10 O18 75.1(2)
O1 Mo10 O18 89.6(2)
O15 Mo10 O18 79.31(19)
O22 Mo10 O18 73.02(18)
O39 Mo11 O38 102.8(3)
O39 Mo11 O3 101.7(3)
O38 Mo11 O3 88.2(2)
O39 Mo11 O31 99.7(3)
O38 Mo11 O31 157.5(2)
O3 Mo11 O31 88.8(2)
O39 Mo11 O17 100.9(3)
O38 Mo11 O17 89.4(2)
O3 Mo11 O17 157.2(2)
O31 Mo11 O17 84.8(2)
O39 Mo11 O7 170.6(2)
O38 Mo11 O7 84.5(2)
O3 Mo11 O7 84.4(2)
O31 Mo11 O7 73.0(2)
O17 Mo11 O7 72.8(2)
O44 Mo12 O36 101.7(3)
O44 Mo12 O22 107.1(3)
O36 Mo12 O22 102.3(3)
O44 Mo12 O24 103.8(3)
O36 Mo12 O24 105.6(3)
O22 Mo12 O24 132.7(2)
O44 Mo12 O30 86.8(3)
O36 Mo12 O30 171.3(3)
O22 Mo12 O30 72.8(2)
O24 Mo12 O30 74.0(2)
O44 Mo12 O15 174.5(3)
O36 Mo12 O15 83.5(3)
O22 Mo12 O15 73.4(2)
O24 Mo12 O15 72.7(2)
O30 Mo12 O15 88.1(2)
O35 Mo13 O21 101.4(3)
O35 Mo13 O25 103.6(3)
O21 Mo13 O25 89.1(2)
O35 Mo13 O14 99.6(3)
O21 Mo13 O14 85.6(2)
O25 Mo13 O14 156.7(2)
O35 Mo13 O27 101.8(3)
O21 Mo13 O27 156.7(2)
O25 Mo13 O27 87.7(2)
O14 Mo13 O27 88.3(2)
O35 Mo13 O11 170.1(2)
O21 Mo13 O11 72.49(19)
O25 Mo13 O11 84.4(2)
O14 Mo13 O11 72.43(19)
O27 Mo13 O11 84.2(2)
O42 Mo14 O5 103.6(3)
O42 Mo14 O16 99.9(3)
O5 Mo14 O16 156.4(2)
O42 Mo14 O6 100.9(3)
O5 Mo14 O6 86.6(2)
O16 Mo14 O6 89.9(2)
O42 Mo14 O10 101.6(3)
O5 Mo14 O10 89.6(2)
O16 Mo14 O10 84.7(2)
O6 Mo14 O10 157.4(2)
O42 Mo14 O18 171.1(2)
O5 Mo14 O18 83.37(19)
O16 Mo14 O18 73.1(2)
O6 Mo14 O18 84.73(19)
O10 Mo14 O18 72.73(19)
O11 Si1 O7 108.3(3)
O11 Si1 O18 107.5(3)
O7 Si1 O18 113.0(3)
O11 Si1 O13 112.6(3)
O7 Si1 O13 107.9(3)
O18 Si1 O13 107.7(3)

loop_
_geom_bond_atom_site_label_1
_geom_bond_atom_site_label_2
_geom_bond_distance
O1 Mo10 1.850(5)
O1 Mo3 1.918(5)
O2 Mo8 1.939(5)
O2 Mo5 1.941(5)
O2 Mo6 2.207(5)
O3 Mo9 1.853(5)
O3 Mo11 1.931(5)
O4 Mo5 1.682(5)
O5 Mo8 1.821(5)
O5 Mo14 1.941(5)
O6 Mo5 1.853(5)
O6 Mo14 1.949(5)
O7 Si1 1.640(5)
O7 Mo1 2.363(5)
O7 Mo11 2.374(5)
O7 Mo4 2.376(5)
O8 Mo1 1.847(5)
O8 Mo3 1.962(5)
O9 Mo2 1.685(5)
O10 Mo7 1.864(5)
O10 Mo14 1.961(5)
O11 Si1 1.634(5)
O11 Mo8 2.356(5)
O11 Mo9 2.376(5)
O11 Mo13 2.390(5)
O12 Mo2 1.859(5)
O12 Mo3 1.949(5)
O13 Si1 1.655(5)
O13 Mo5 2.348(5)
O13 Mo3 2.353(5)
O13 Mo2 2.380(5)
O14 Mo8 1.855(5)
O14 Mo13 1.949(5)
O15 Mo1 1.934(5)
O15 Mo10 1.958(6)
O15 Mo12 2.195(5)
O16 Mo10 1.849(6)
O16 Mo14 1.949(5)
O17 Mo1 1.854(6)
O17 Mo11 1.960(5)
O18 Si1 1.642(5)
O18 Mo7 2.360(5)
O18 Mo10 2.362(5)
O18 Mo14 2.379(5)
O19 Mo9 1.957(5)
O19 Mo2 1.973(5)
O19 Mo6 2.129(5)
O20 Mo5 1.857(5)
O20 Mo3 1.956(5)
O21 Mo9 1.836(5)
O21 Mo13 1.934(5)
O22 Mo12 1.997(6)
O22 Mo7 2.123(5)
O22 Mo10 2.151(5)
O23 Mo6 2.006(5)
O23 Mo9 2.117(5)
O23 Mo8 2.157(5)
O24 Mo12 2.005(6)
O24 Mo1 2.136(5)
O24 Mo4 2.145(6)
O25 Mo4 1.835(5)
O25 Mo13 1.949(5)
O26 Mo1 1.691(6)
O27 Mo7 1.829(5)
O27 Mo13 1.960(5)
O28 Mo10 1.681(6)
O29 Mo6 2.012(6)
O29 Mo2 2.120(5)
O29 Mo5 2.128(5)
O30 Mo7 1.951(5)
O30 Mo4 1.971(6)
O30 Mo12 2.170(5)
O31 Mo4 1.861(6)
O31 Mo11 1.960(5)
O32 Mo3 1.682(5)
O33 Mo8 1.688(6)
O34 Mo7 1.682(6)
O35 Mo13 1.683(6)
O36 Mo12 1.721(6)
O37 Mo4 1.688(5)
O38 Mo2 1.842(5)
O38 Mo11 1.926(5)
O39 Mo11 1.672(6)
O40 Mo6 1.717(6)
O41 Mo9 1.686(5)
O42 Mo14 1.686(6)
O43 Mo6 1.712(7)
O44 Mo12 1.708(6)
C1 C3 1.386(12)
C1 C5 1.389(13)
C1 C2 1.464(12)
C2 C4 1.372(14)
C2 C7 1.434(13)
C3 C6 1.352(13)
C4 C12 1.385(14)
N1 C8 1.311(13)
N1 C6 1.315(13)
C5 C8 1.390(14)
C7 C13 1.341(15)
N2 C12 1.322(16)
N2 C13 1.340(17)
C9 C10 1.391(13)
C9 C11 1.391(13)
C9 C14 1.461(12)
C10 C19 1.368(15)
C11 C18 1.369(17)
C14 C15 1.377(12)
C14 C16 1.386(13)
C15 C20 1.384(13)
C16 C17 1.372(15)
N4 C18 1.312(16)
N4 C19 1.331(16)
C17 N3 1.328(14)
N3 C20 1.319(13)
